data_4024691
loop_
_publ_author_name
'Yebing Zhou'
'Jingjin Chen'
'Chunbin Zhao'
'Erjuan Wang'
'Yuanhong Liu'
'Yuxue Li'

_publ_section_title
;
Stereoselective Synthesis of \b-Hydroxyallenes with Multiple Contiguous
Stereogenic Centers via Aldehyde Addition to \a-Alkenyl-Substituted
Zirconacyclopentenes
;
_journal_name_full 'Journal of Organic Chemistry'
_journal_page_first 5326
_journal_page_last 5330
_journal_paper_doi 10.1021/jo900808k
_journal_volume 74
_journal_year 2009
_chemical_formula_sum 'C24 H29 Cl O'
_chemical_formula_weight 368.92
_chemical_name_systematic
; 
 ? 
;
_space_group_IT_number 14
_symmetry_cell_setting monoclinic
_symmetry_space_group_name_Hall '-P 2yn'
_symmetry_space_group_name_H-M 'P 1 21/n 1'
_atom_sites_solution_hydrogens geom
_atom_sites_solution_primary direct
_atom_sites_solution_secondary difmap
_audit_creation_method SHELXL-97
_cell_angle_alpha 90.00
_cell_angle_beta 91.574(4)
_cell_angle_gamma 90.00
_cell_formula_units_Z 4
_cell_length_a 16.666(3)
_cell_length_b 5.3080(8)
_cell_length_c 24.818(4)
_cell_measurement_reflns_used 1303
_cell_measurement_temperature 293(2)
_cell_measurement_theta_max 47.664
_cell_measurement_theta_min 4.892
_cell_volume 2194.7(6)
_computing_cell_refinement 'Bruker SMART'
_computing_data_collection 'Bruker SMART'
_computing_data_reduction 'Bruker SHELXTL'
_computing_molecular_graphics 'Bruker SHELXTL'
_computing_publication_material 'Bruker SHELXTL'
_computing_structure_refinement 'SHELXL-97 (Sheldrick, 1997)'
_computing_structure_solution 'SHELXS-97 (Sheldrick, 1990)'
_diffrn_ambient_temperature 293(2)
_diffrn_measured_fraction_theta_full 0.992
_diffrn_measured_fraction_theta_max 0.992
_diffrn_measurement_device_type 'CCD area detector'
_diffrn_measurement_method 'phi and omega scans'
_diffrn_radiation_monochromator graphite
_diffrn_radiation_source 'fine-focus sealed tube'
_diffrn_radiation_type MoK\a
_diffrn_radiation_wavelength 0.71073
_diffrn_reflns_av_R_equivalents 0.0996
_diffrn_reflns_av_sigmaI/netI 0.0970
_diffrn_reflns_limit_h_max 19
_diffrn_reflns_limit_h_min -20
_diffrn_reflns_limit_k_max 6
_diffrn_reflns_limit_k_min -6
_diffrn_reflns_limit_l_max 30
_diffrn_reflns_limit_l_min -22
_diffrn_reflns_number 10859
_diffrn_reflns_theta_full 25.50
_diffrn_reflns_theta_max 25.50
_diffrn_reflns_theta_min 1.64
_exptl_absorpt_coefficient_mu 0.183
_exptl_absorpt_correction_T_max 1.00000
_exptl_absorpt_correction_T_min 0.59794
_exptl_absorpt_correction_type empirical
_exptl_absorpt_process_details sadabs
_exptl_crystal_colour colorless
_exptl_crystal_density_diffrn 1.117
_exptl_crystal_density_method 'not measured'
_exptl_crystal_description prismatic
_exptl_crystal_F_000 792
_exptl_crystal_size_max 0.486
_exptl_crystal_size_mid 0.215
_exptl_crystal_size_min 0.120
_refine_diff_density_max 0.305
_refine_diff_density_min -0.197
_refine_diff_density_rms 0.048
_refine_ls_extinction_method none
_refine_ls_goodness_of_fit_ref 0.921
_refine_ls_hydrogen_treatment mixed
_refine_ls_matrix_type full
_refine_ls_number_parameters 226
_refine_ls_number_reflns 4055
_refine_ls_number_restraints 3
_refine_ls_restrained_S_all 0.924
_refine_ls_R_factor_all 0.1613
_refine_ls_R_factor_gt 0.0806
_refine_ls_shift/su_max 0.027
_refine_ls_shift/su_mean 0.005
_refine_ls_structure_factor_coef Fsqd
_refine_ls_weighting_details 'calc w=1/[\s^2^(Fo^2^)+(0.1171P)^2^+0.0000P] where P=(Fo^2^+2Fc^2^)/3'
_refine_ls_weighting_scheme calc
_refine_ls_wR_factor_gt 0.2062
_refine_ls_wR_factor_ref 0.2466
_reflns_number_gt 1712
_reflns_number_total 4055
_reflns_threshold_expression >2sigma(I)
_cod_data_source_file jo900808k_si_004.cif
_cod_data_source_block cd27512
_cod_depositor_comments
;
The following automatic conversions were performed:
'_symmetry_cell_setting' value 'Monoclinic' changed to 'monoclinic'
according to '/home/saulius/struct/CIF-dictionaries/cif_core.dic'
dictionary named 'cif_core.dic' version 2.4.1 from 2010-06-29.

Automatic conversion script
Id: cif_fix_enum 1527 2010-12-29 10:47:43Z saulius 
;
_cod_original_sg_symbol_H-M P2(1)/n
_cod_database_code 4024691

loop_
_symmetry_equiv_pos_as_xyz
'x, y, z'
'-x+1/2, y+1/2, -z+1/2'
'-x, -y, -z'
'x-1/2, -y-1/2, z-1/2'

loop_
_atom_site_label
_atom_site_type_symbol
_atom_site_fract_x
_atom_site_fract_y
_atom_site_fract_z
_atom_site_U_iso_or_equiv
_atom_site_adp_type
_atom_site_occupancy
_atom_site_symmetry_multiplicity
_atom_site_calc_flag
_atom_site_refinement_flags
_atom_site_disorder_assembly
_atom_site_disorder_group
Cl1 Cl 0.61702(10) 0.6501(4) 1.00769(5) 0.1172(8) Uani 1 1 d . . .
O1 O 0.72118(12) 0.5014(5) 0.75153(9) 0.0694(7) Uani 1 1 d D . .
C1 C 0.5934(2) 0.3585(7) 0.86070(18) 0.0898(12) Uani 1 1 d . . .
H1 H 0.5674 0.2223 0.8444 0.108 Uiso 1 1 calc R . .
C2 C 0.5870(3) 0.3937(9) 0.9152(2) 0.1055(14) Uani 1 1 d . . .
H2 H 0.5572 0.2828 0.9357 0.127 Uiso 1 1 calc R . .
C3 C 0.6254(3) 0.5958(10) 0.93895(16) 0.0976(13) Uani 1 1 d . . .
C4 C 0.6713(2) 0.7569(8) 0.90948(16) 0.0919(12) Uani 1 1 d . . .
H4 H 0.6984 0.8902 0.9261 0.110 Uiso 1 1 calc R . .
C5 C 0.6766(2) 0.7178(7) 0.85504(15) 0.0772(10) Uani 1 1 d . . .
H5 H 0.7074 0.8272 0.8349 0.093 Uiso 1 1 calc R . .
C6 C 0.63752(19) 0.5206(6) 0.82951(14) 0.0662(9) Uani 1 1 d . . .
C7 C 0.64111(17) 0.4800(6) 0.76968(13) 0.0634(9) Uani 1 1 d . . .
H7 H 0.6237 0.3066 0.7625 0.076 Uiso 1 1 calc R . .
C8 C 0.58368(18) 0.6542(6) 0.73759(14) 0.0661(9) Uani 1 1 d . . .
H8 H 0.5972 0.8288 0.7470 0.079 Uiso 1 1 calc R . .
C9 C 0.49826(19) 0.6058(7) 0.75373(15) 0.0789(11) Uani 1 1 d . . .
H9 H 0.4807 0.4395 0.7535 0.095 Uiso 1 1 calc R . .
C10 C 0.44754(19) 0.7764(7) 0.76788(16) 0.0801(11) Uani 1 1 d . . .
C11 C 0.3946(2) 0.9437(7) 0.7810(2) 0.0896(13) Uani 1 1 d . . .
C12 C 0.3832(3) 1.0281(9) 0.8390(2) 0.1129(18) Uani 1 1 d . . .
H12A H 0.4035 1.1985 0.8432 0.127 Uiso 1 1 calc R . .
H12B H 0.3262 1.0319 0.8459 0.127 Uiso 1 1 calc R . .
C13 C 0.4242(3) 0.8630(10) 0.8805(2) 0.1140(19) Uani 1 1 d . . .
H13A H 0.4031 0.6951 0.8777 0.141 Uiso 1 1 calc R . .
H13B H 0.4148 0.9283 0.9159 0.141 Uiso 1 1 calc R . .
H13C H 0.4808 0.8601 0.8745 0.141 Uiso 1 1 calc R . .
C14 C 0.3423(2) 1.0650(9) 0.7388(3) 0.1250(18) Uani 1 1 d . . .
H14A H 0.3505 1.2458 0.7403 0.144 Uiso 1 1 calc R . .
H14B H 0.2866 1.0326 0.7470 0.144 Uiso 1 1 calc R . .
C15 C 0.3572(3) 0.9745(11) 0.6813(3) 0.125(2) Uani 1 1 d . . .
H15A H 0.4131 1.0038 0.6732 0.146 Uiso 1 1 calc R . .
H15B H 0.3477 0.7944 0.6794 0.146 Uiso 1 1 calc R . .
C16 C 0.3070(5) 1.0982(15) 0.6408(3) 0.127(3) Uiso 1 1 d . A .
H16A H 0.3099 1.2777 0.6479 0.148 Uiso 1 1 calc R . .
H16B H 0.2521 1.0469 0.6469 0.148 Uiso 1 1 calc R . .
C17 C 0.5934(2) 0.6226(7) 0.67727(15) 0.0715(10) Uani 1 1 d . . .
C18 C 0.5588(3) 0.4289(9) 0.6492(2) 0.1215(17) Uani 1 1 d . . .
H18 H 0.5268 0.3141 0.6670 0.146 Uiso 1 1 calc R . .
C19 C 0.5703(4) 0.4003(12) 0.5945(2) 0.1268(19) Uani 1 1 d . . .
H19 H 0.5481 0.2623 0.5765 0.134 Uiso 1 1 calc R . .
C20 C 0.6135(4) 0.5708(13) 0.5672(2) 0.1232(19) Uani 1 1 d . . .
H20 H 0.6187 0.5574 0.5301 0.140 Uiso 1 1 calc R . .
C21 C 0.6492(3) 0.7627(11) 0.5952(2) 0.1284(17) Uani 1 1 d . . .
H21 H 0.6809 0.8777 0.5772 0.144 Uiso 1 1 calc R . .
C22 C 0.6392(3) 0.7890(8) 0.64925(17) 0.0991(13) Uani 1 1 d . . .
H22 H 0.6639 0.9225 0.6674 0.119 Uiso 1 1 calc R . .
C23 C 0.3215(5) 1.0623(16) 0.5828(3) 0.130(5) Uiso 1 1 d D . .
H23A H 0.3142 1.2223 0.5635 0.224 Uiso 0.389(18) 1 calc PR A 1
H23B H 0.2765 0.9656 0.5695 0.224 Uiso 0.389(18) 1 d PR A 1
H23C H 0.3622 1.1787 0.5722 0.224 Uiso 0.611(18) 1 d PR A 2
H23D H 0.2727 1.1026 0.5631 0.224 Uiso 0.611(18) 1 d PR A 2
C24 C 0.3917(5) 0.9532(16) 0.5572(3) 0.156(11) Uiso 0.389(18) 1 d PRD A 1
H24A H 0.4141 0.8230 0.5798 0.209 Uiso 0.389(18) 1 calc PR A 1
H24B H 0.4311 1.0821 0.5520 0.209 Uiso 0.389(18) 1 calc PR A 1
H24C H 0.3757 0.8829 0.5229 0.209 Uiso 0.389(18) 1 calc PR A 1
C24' C 0.3453(5) 0.8202(16) 0.5680(3) 0.159(9) Uiso 0.611(18) 1 d PRD A 2
H24D H 0.3568 0.8178 0.5304 0.289 Uiso 0.611(18) 1 calc PR A 2
H24E H 0.3028 0.7032 0.5750 0.289 Uiso 0.611(18) 1 calc PR A 2
H24F H 0.3925 0.7732 0.5887 0.289 Uiso 0.611(18) 1 calc PR A 2
H1A H 0.731(2) 0.655(4) 0.7511(16) 0.113(17) Uiso 1 1 d D . .

loop_
_atom_site_aniso_label
_atom_site_aniso_U_11
_atom_site_aniso_U_22
_atom_site_aniso_U_33
_atom_site_aniso_U_23
_atom_site_aniso_U_13
_atom_site_aniso_U_12
Cl1 0.1692(14) 0.200(2) 0.0840(9) 0.0055(9) 0.0364(9) 0.0044(13)
O1 0.0504(13) 0.0691(17) 0.0900(17) 0.0000(14) 0.0262(12) 0.0092(12)
C1 0.080(3) 0.083(3) 0.109(3) 0.014(2) 0.033(2) -0.002(2)
C2 0.097(3) 0.112(4) 0.110(4) 0.027(3) 0.039(3) -0.005(3)
C3 0.090(3) 0.126(4) 0.078(3) 0.017(3) 0.030(2) 0.020(3)
C4 0.084(3) 0.103(3) 0.089(3) -0.006(2) 0.020(2) 0.006(2)
C5 0.075(2) 0.073(2) 0.085(3) 0.003(2) 0.028(2) -0.003(2)
C6 0.0557(19) 0.054(2) 0.090(3) 0.0077(19) 0.0253(18) 0.0027(17)
C7 0.0496(18) 0.0519(19) 0.090(2) -0.0034(17) 0.0232(17) -0.0017(15)
C8 0.0522(18) 0.051(2) 0.096(3) -0.0101(17) 0.0195(18) -0.0013(15)
C9 0.0517(19) 0.074(2) 0.112(3) -0.011(2) 0.012(2) -0.0020(18)
C10 0.0489(19) 0.077(3) 0.115(3) -0.008(2) 0.0148(19) 0.0031(19)
C11 0.050(2) 0.071(3) 0.149(4) -0.003(3) 0.023(2) -0.0013(19)
C12 0.086(3) 0.093(3) 0.194(5) -0.022(4) 0.069(3) -0.004(3)
C13 0.146(5) 0.121(4) 0.138(4) -0.014(3) 0.055(4) -0.011(4)
C14 0.057(2) 0.103(4) 0.216(6) 0.006(4) 0.012(3) 0.006(2)
C15 0.100(4) 0.174(6) 0.189(6) 0.030(5) -0.043(4) 0.032(4)
C17 0.0523(19) 0.071(2) 0.091(3) -0.007(2) 0.0023(19) 0.0053(17)
C18 0.138(4) 0.111(4) 0.116(4) -0.033(3) 0.023(3) -0.036(3)
C19 0.154(5) 0.135(5) 0.122(5) -0.051(4) 0.004(4) -0.026(4)
C20 0.160(5) 0.145(5) 0.093(4) -0.014(4) -0.018(4) 0.006(4)
C21 0.147(4) 0.135(5) 0.104(4) 0.013(4) 0.009(3) -0.018(4)
C22 0.110(3) 0.105(3) 0.082(3) 0.004(2) 0.003(3) -0.015(3)

loop_
_atom_type_symbol
_atom_type_description
_atom_type_scat_dispersion_real
_atom_type_scat_dispersion_imag
_atom_type_scat_source
C C 0.0033 0.0016 'International Tables Vol C Tables 4.2.6.8 and 6.1.1.4'
H H 0.0000 0.0000 'International Tables Vol C Tables 4.2.6.8 and 6.1.1.4'
O O 0.0106 0.0060 'International Tables Vol C Tables 4.2.6.8 and 6.1.1.4'
Cl Cl 0.1484 0.1585 'International Tables Vol C Tables 4.2.6.8 and 6.1.1.4'

loop_
_geom_angle_atom_site_label_1
_geom_angle_atom_site_label_2
_geom_angle_atom_site_label_3
_geom_angle
_geom_angle_site_symmetry_1
_geom_angle_site_symmetry_3
_geom_angle_publ_flag
C7 O1 H1A 105(3) . . ?
C2 C1 C6 121.6(4) . . ?
C2 C1 H1 119.2 . . ?
C6 C1 H1 119.2 . . ?
C3 C2 C1 118.8(4) . . ?
C3 C2 H2 120.6 . . ?
C1 C2 H2 120.6 . . ?
C4 C3 C2 121.2(4) . . ?
C4 C3 Cl1 118.7(4) . . ?
C2 C3 Cl1 120.1(4) . . ?
C3 C4 C5 118.9(4) . . ?
C3 C4 H4 120.6 . . ?
C5 C4 H4 120.6 . . ?
C4 C5 C6 121.7(3) . . ?
C4 C5 H5 119.2 . . ?
C6 C5 H5 119.2 . . ?
C5 C6 C1 117.9(4) . . ?
C5 C6 C7 122.1(3) . . ?
C1 C6 C7 120.0(3) . . ?
O1 C7 C6 111.3(3) . . ?
O1 C7 C8 111.3(2) . . ?
C6 C7 C8 112.6(2) . . ?
O1 C7 H7 107.1 . . ?
C6 C7 H7 107.1 . . ?
C8 C7 H7 107.1 . . ?
C9 C8 C17 111.7(3) . . ?
C9 C8 C7 109.7(3) . . ?
C17 C8 C7 111.2(2) . . ?
C9 C8 H8 108.0 . . ?
C17 C8 H8 108.0 . . ?
C7 C8 H8 108.0 . . ?
C10 C9 C8 125.4(3) . . ?
C10 C9 H9 117.3 . . ?
C8 C9 H9 117.3 . . ?
C9 C10 C11 177.9(4) . . ?
C10 C11 C14 120.5(4) . . ?
C10 C11 C12 122.7(4) . . ?
C14 C11 C12 116.8(4) . . ?
C13 C12 C11 114.2(4) . . ?
C13 C12 H12A 108.7 . . ?
C11 C12 H12A 108.7 . . ?
C13 C12 H12B 108.7 . . ?
C11 C12 H12B 108.7 . . ?
H12A C12 H12B 107.6 . . ?
C12 C13 H13A 109.5 . . ?
C12 C13 H13B 109.5 . . ?
H13A C13 H13B 109.5 . . ?
C12 C13 H13C 109.5 . . ?
H13A C13 H13C 109.5 . . ?
H13B C13 H13C 109.5 . . ?
C11 C14 C15 114.3(4) . . ?
C11 C14 H14A 108.7 . . ?
C15 C14 H14A 108.7 . . ?
C11 C14 H14B 108.7 . . ?
C15 C14 H14B 108.7 . . ?
H14A C14 H14B 107.6 . . ?
C16 C15 C14 113.5(6) . . ?
C16 C15 H15A 108.9 . . ?
C14 C15 H15A 108.9 . . ?
C16 C15 H15B 108.9 . . ?
C14 C15 H15B 108.9 . . ?
H15A C15 H15B 107.7 . . ?
C15 C16 C23 120.7(8) . . ?
C15 C16 H16A 107.2 . . ?
C23 C16 H16A 107.2 . . ?
C15 C16 H16B 107.1 . . ?
C23 C16 H16B 107.1 . . ?
H16A C16 H16B 106.8 . . ?
C18 C17 C22 117.5(4) . . ?
C18 C17 C8 122.2(4) . . ?
C22 C17 C8 120.4(3) . . ?
C17 C18 C19 121.1(5) . . ?
C17 C18 H18 119.4 . . ?
C19 C18 H18 119.4 . . ?
C20 C19 C18 120.6(5) . . ?
C20 C19 H19 119.7 . . ?
C18 C19 H19 119.7 . . ?
C19 C20 C21 118.5(5) . . ?
C19 C20 H20 120.8 . . ?
C21 C20 H20 120.8 . . ?
C20 C21 C22 121.0(5) . . ?
C20 C21 H21 119.5 . . ?
C22 C21 H21 119.5 . . ?
C21 C22 C17 121.2(4) . . ?
C21 C22 H22 119.4 . . ?
C17 C22 H22 119.4 . . ?
C24' C23 C24 44.5 . . ?
C24' C23 C16 115.4(5) . . ?
C24 C23 C16 128.9(5) . . ?
C24' C23 H23B 69.0 . . ?
C24 C23 H23B 105.3 . . ?
C16 C23 H23B 104.9 . . ?
C24' C23 H23C 108.2 . . ?
C24 C23 H23C 63.7 . . ?
C16 C23 H23C 108.7 . . ?
H23B C23 H23C 143.3 . . ?
C24' C23 H23D 108.2 . . ?
C24 C23 H23D 122.7 . . ?
C16 C23 H23D 107.9 . . ?
H23B C23 H23D 45.7 . . ?
H23C C23 H23D 108.2 . . ?
C23 C24 H23C 39.6 . . ?
C23 C24 H24A 109.5 . . ?
H23C C24 H24A 128.0 . . ?
C23 C24 H24B 109.5 . . ?
H23C C24 H24B 70.1 . . ?
C23 C24 H24C 109.5 . . ?
H23C C24 H24C 119.7 . . ?
C23 C24' H23B 40.4 . . ?
C23 C24' H24D 109.5 . . ?
C23 C24' H24E 109.5 . . ?
H24D C24' H24E 109.5 . . ?
C23 C24' H24F 109.5 . . ?
H24D C24' H24F 109.5 . . ?
H24E C24' H24F 109.5 . . ?

loop_
_geom_bond_atom_site_label_1
_geom_bond_atom_site_label_2
_geom_bond_distance
_geom_bond_site_symmetry_2
_geom_bond_publ_flag
Cl1 C3 1.740(4) . ?
O1 C7 1.425(3) . ?
O1 H1A 0.831(19) . ?
C1 C2 1.373(6) . ?
C1 C6 1.383(4) . ?
C1 H1 0.9300 . ?
C2 C3 1.374(6) . ?
C2 H2 0.9300 . ?
C3 C4 1.372(5) . ?
C4 C5 1.372(5) . ?
C4 H4 0.9300 . ?
C5 C6 1.378(4) . ?
C5 H5 0.9300 . ?
C6 C7 1.503(4) . ?
C7 C8 1.537(4) . ?
C7 H7 0.9800 . ?
C8 C9 1.512(4) . ?
C8 C17 1.520(5) . ?
C8 H8 0.9800 . ?
C9 C10 1.294(5) . ?
C9 H9 0.9300 . ?
C10 C11 1.299(5) . ?
C11 C14 1.491(6) . ?
C11 C12 1.526(6) . ?
C12 C13 1.502(7) . ?
C12 H12A 0.9700 . ?
C12 H12B 0.9700 . ?
C13 H13A 0.9600 . ?
C13 H13B 0.9600 . ?
C13 H13C 0.9600 . ?
C14 C15 1.533(7) . ?
C14 H14A 0.9700 . ?
C14 H14B 0.9700 . ?
C15 C16 1.447(8) . ?
C15 H15A 0.9700 . ?
C15 H15B 0.9700 . ?
C16 C23 1.478(8) . ?
C16 H16A 0.9700 . ?
C16 H16B 0.9700 . ?
C17 C18 1.362(5) . ?
C17 C22 1.368(5) . ?
C18 C19 1.383(6) . ?
C18 H18 0.9300 . ?
C19 C20 1.351(7) . ?
C19 H19 0.9300 . ?
C20 C21 1.360(7) . ?
C20 H20 0.9300 . ?
C21 C22 1.364(6) . ?
C21 H21 0.9300 . ?
C22 H22 0.9300 . ?
C23 C24' 1.3963 . ?
C23 C24 1.4649 . ?
C23 H23A 0.9600 . ?
C23 H23B 0.9600 . ?
C23 H23C 0.9596 . ?
C23 H23D 0.9616 . ?
C24 H24A 0.9600 . ?
C24 H24B 0.9600 . ?
C24 H24C 0.9600 . ?
C24' H24D 0.9600 . ?
C24' H24E 0.9600 . ?
C24' H24F 0.9600 . ?

loop_
_geom_hbond_atom_site_label_D
_geom_hbond_atom_site_label_H
_geom_hbond_atom_site_label_A
_geom_hbond_distance_DH
_geom_hbond_distance_HA
_geom_hbond_distance_DA
_geom_hbond_angle_DHA
_geom_hbond_site_symmetry_A
O1 H1A O1 0.831(19) 2.01(2) 2.8243(14) 167(4) 2_656

loop_
_geom_torsion_atom_site_label_1
_geom_torsion_atom_site_label_2
_geom_torsion_atom_site_label_3
_geom_torsion_atom_site_label_4
_geom_torsion
_geom_torsion_site_symmetry_1
_geom_torsion_site_symmetry_2
_geom_torsion_site_symmetry_3
_geom_torsion_site_symmetry_4
_geom_torsion_publ_flag
C6 C1 C2 C3 0.2(6) . . . . ?
C1 C2 C3 C4 -1.8(7) . . . . ?
C1 C2 C3 Cl1 178.7(3) . . . . ?
C2 C3 C4 C5 1.9(6) . . . . ?
Cl1 C3 C4 C5 -178.6(3) . . . . ?
C3 C4 C5 C6 -0.4(6) . . . . ?
C4 C5 C6 C1 -1.1(5) . . . . ?
C4 C5 C6 C7 178.3(3) . . . . ?
C2 C1 C6 C5 1.3(5) . . . . ?
C2 C1 C6 C7 -178.2(3) . . . . ?
C5 C6 C7 O1 46.4(4) . . . . ?
C1 C6 C7 O1 -134.2(3) . . . . ?
C5 C6 C7 C8 -79.4(4) . . . . ?
C1 C6 C7 C8 100.0(3) . . . . ?
O1 C7 C8 C9 173.9(3) . . . . ?
C6 C7 C8 C9 -60.3(4) . . . . ?
O1 C7 C8 C17 49.8(4) . . . . ?
C6 C7 C8 C17 175.6(3) . . . . ?
C17 C8 C9 C10 -106.8(4) . . . . ?
C7 C8 C9 C10 129.4(4) . . . . ?
C8 C9 C10 C11 136(13) . . . . ?
C9 C10 C11 C14 -47(13) . . . . ?
C9 C10 C11 C12 133(13) . . . . ?
C10 C11 C12 C13 -13.1(6) . . . . ?
C14 C11 C12 C13 167.6(4) . . . . ?
C10 C11 C14 C15 0.0(6) . . . . ?
C12 C11 C14 C15 179.4(4) . . . . ?
C11 C14 C15 C16 -178.8(5) . . . . ?
C14 C15 C16 C23 170.8(7) . . . . ?
C9 C8 C17 C18 -42.6(5) . . . . ?
C7 C8 C17 C18 80.4(4) . . . . ?
C9 C8 C17 C22 138.4(3) . . . . ?
C7 C8 C17 C22 -98.7(4) . . . . ?
C22 C17 C18 C19 0.8(7) . . . . ?
C8 C17 C18 C19 -178.3(4) . . . . ?
C17 C18 C19 C20 -3.0(9) . . . . ?
C18 C19 C20 C21 3.8(9) . . . . ?
C19 C20 C21 C22 -2.6(9) . . . . ?
C20 C21 C22 C17 0.5(8) . . . . ?
C18 C17 C22 C21 0.4(6) . . . . ?
C8 C17 C22 C21 179.5(4) . . . . ?
C15 C16 C23 C24' 37.4(9) . . . . ?
C15 C16 C23 C24 -13.5(11) . . . . ?
